data_9010960
loop_
_publ_author_name
'Hoshino, M.'
'Kimata, M.'
'Nishida, N.'
'Shimizu, M.'

_publ_section_title
;
 Crystal chemical significance of chemical zoning in dissakisite-(Ce)
;
_journal_name_full 'Physics and Chemistry of Minerals'
_journal_page_first 59
_journal_page_last 70
_journal_paper_doi 10.1007/s00269-007-0198-y
_journal_volume 35
_journal_year 2008
_chemical_compound_source 'Trimouns dolomite mine, France'
_chemical_formula_sum
;Al2.126 Ca1.113 Ce0.349 Fe0.238 Gd0.018 H La0.202 Mg0.661 Nd0.197 O13 Pr0.059
 Si3 Sm0.035
;
_chemical_name_mineral Dissakisite-(Ce)
_space_group_IT_number 11
_symmetry_space_group_name_Hall '-P 2yb'
_symmetry_space_group_name_H-M 'P 1 21/m 1'
_cell_angle_alpha 90
_cell_angle_beta 114.729
_cell_angle_gamma 90
_cell_formula_units_Z 2
_cell_length_a 8.899
_cell_length_b 5.6836
_cell_length_c 10.095
_cell_volume 463.766
_database_code_amcsd 0009130
_exptl_crystal_density_diffrn 3.913
_cod_original_formula_sum
;Ca1.113 La.202 Ce.349 Pr.059 Nd.197 Sm.035 Gd.018 Fe.238 Al2.126 Mg.661 Si3
 O13 H
;
_cod_database_code 9010960

loop_
_space_group_symop_operation_xyz
x,y,z
x,1/2-y,z
-x,1/2+y,-z
-x,-y,-z

loop_
_atom_site_aniso_label
_atom_site_aniso_U_11
_atom_site_aniso_U_22
_atom_site_aniso_U_33
_atom_site_aniso_U_12
_atom_site_aniso_U_13
_atom_site_aniso_U_23
CaA1 0.02600 0.02220 0.02300 0.00000 0.01200 0.00000
LaA2 0.01910 0.02210 0.01800 0.00000 0.00650 0.00000
CeA2 0.01910 0.02210 0.01800 0.00000 0.00650 0.00000
PrA2 0.01910 0.02210 0.01800 0.00000 0.00650 0.00000
NdA2 0.01910 0.02210 0.01800 0.00000 0.00650 0.00000
SmA2 0.01910 0.02210 0.01800 0.00000 0.00650 0.00000
GdA2 0.01910 0.02210 0.01800 0.00000 0.00650 0.00000
CaA2 0.01910 0.02210 0.01800 0.00000 0.00650 0.00000
FeA2 0.01910 0.02210 0.01800 0.00000 0.00650 0.00000
AlM1 0.01900 0.02000 0.02000 0.00100 0.00600 -0.00100
AlM2 0.02100 0.01800 0.02000 0.00100 0.00800 0.00000
AlM3 0.01700 0.01900 0.02000 0.00000 0.00600 0.00000
FeM3 0.01700 0.01900 0.02000 0.00000 0.00600 0.00000
MgM3 0.01700 0.01900 0.02000 0.00000 0.00600 0.00000
Si1 0.01800 0.01800 0.02000 0.00000 0.00700 0.00000
Si2 0.01800 0.01900 0.01800 0.00000 0.00700 0.00000
Si3 0.01800 0.01800 0.01800 0.00000 0.00690 0.00000
O1 0.02500 0.02100 0.02600 0.00300 0.01100 0.00300
O2 0.02500 0.02300 0.02200 -0.00600 0.00800 -0.00300
O3 0.02200 0.02100 0.02500 0.00300 0.00700 0.00000
O4 0.02100 0.02100 0.02000 0.00000 0.00700 0.00000
O5 0.02500 0.01900 0.02000 0.00000 0.01000 0.00000
O6 0.02300 0.02000 0.02200 0.00000 0.00800 0.00000
O7 0.02000 0.02400 0.02100 0.00000 0.01100 0.00000
O8 0.02700 0.03900 0.02300 0.00000 0.01200 0.00000
O9 0.02600 0.02300 0.02400 0.00000 0.00800 0.00000
O-H10 0.02700 0.02300 0.01900 0.00000 0.00700 0.00000

loop_
_atom_site_label
_atom_site_fract_x
_atom_site_fract_y
_atom_site_fract_z
_atom_site_occupancy
_atom_site_U_iso_or_equiv
_atom_site_type_symbol
_atom_site_attached_hydrogens
CaA1 0.23830 0.25000 0.84790 0.99800 0.02310 Ca 0
LaA2 0.40553 0.25000 0.57232 0.20200 0.02020 La 0
CeA2 0.40553 0.25000 0.57232 0.34900 0.02020 Ce 0
PrA2 0.40553 0.25000 0.57232 0.05900 0.02020 Pr 0
NdA2 0.40553 0.25000 0.57232 0.19700 0.02020 Nd 0
SmA2 0.40553 0.25000 0.57232 0.03500 0.02020 Sm 0
GdA2 0.40553 0.25000 0.57232 0.01800 0.02020 Gd 0
CaA2 0.40553 0.25000 0.57232 0.11500 0.02020 Ca 0
FeA2 0.40553 0.25000 0.57232 0.02500 0.02020 Fe 0
AlM1 0.00000 0.00000 0.00000 1.00000 0.02010 Al 0
AlM2 0.00000 0.00000 0.50000 1.00000 0.01960 Al 0
AlM3 0.29620 0.25000 0.21240 0.12600 0.01920 Al 0
FeM3 0.29620 0.25000 0.21240 0.21300 0.01920 Fe 0
MgM3 0.29620 0.25000 0.21240 0.66100 0.01920 Mg 0
Si1 0.66350 0.25000 0.96040 1.00000 0.01920 Si 0
Si2 0.68410 0.25000 0.28110 1.00000 0.01860 Si 0
Si3 0.81550 0.25000 0.67920 1.00000 0.01830 Si 0
O1 0.76640 0.00860 0.96610 1.00000 0.02400 O 0
O2 0.69090 0.02600 0.63810 1.00000 0.02400 O 0
O3 0.79310 0.01150 0.34220 1.00000 0.02400 O 0
O4 0.05120 0.25000 0.12760 1.00000 0.02200 O 0
O5 0.95340 0.25000 0.85160 1.00000 0.02100 O 0
O6 0.93800 0.25000 0.59220 1.00000 0.02200 O 0
O7 0.49040 0.25000 0.82390 1.00000 0.02100 O 0
O8 0.53500 0.25000 0.32900 1.00000 0.02900 O 0
O9 0.61700 0.25000 0.10400 1.00000 0.02600 O 0
O-H10 0.07960 0.25000 0.42380 1.00000 0.02400 O 1

loop_
_cod_changelog_entry_id
_cod_changelog_entry_author
_cod_changelog_entry_date
_cod_changelog_entry_text
1
;cod-tools version 3.8.0
Id: cif_guess_AMCSD_atom_types 9581 2023-05-17 12:35:41Z saulius
;
2023-05-18T11:41:26+03:00
;Derived atom types and hydrogen counts
from atom names that follow the AMCSD naming convention
(Wat == water, O-H == hydroxyl).
;
2
;cod-tools version 3.10.1
Id: cif_fix_AMCSD_aniso_labels 10200 2024-08-01 14:09:44Z saulius
;
2024-08-02T12:21:36+03:00
;Changed the following '_atom_site_aniso_label' values:
'OH10' -> 'O-H10'
;

loop_
_cod_related_entry_id
_cod_related_entry_database
_cod_related_entry_code
1 AMCSD 0009130
